data_9010219
loop_
_publ_author_name
'Bromiley, F. A.'
'Boffa Ballaran, T.'
'Langenhorst, F.'
'Seifert, F.'

_publ_section_title
;
 Order and miscibility in the otavite - magnesite solid solution
 Sample: X_Mg = .1, synthesized at 800 C, 1 GPa, 1 h
;
_journal_name_full 'American Mineralogist'
_journal_page_first 829
_journal_page_last 836
_journal_paper_doi 10.2138/am.2007.2315
_journal_volume 92
_journal_year 2007
_chemical_compound_source Synthetic
_chemical_formula_sum 'C Cd0.9 Mg0.1 O3'
_chemical_name_mineral Otavite
_space_group_IT_number 167
_symmetry_space_group_name_Hall '-R 3 2"c'
_symmetry_space_group_name_H-M 'R -3 c :H'
_cell_angle_alpha 90
_cell_angle_beta 90
_cell_angle_gamma 120
_cell_length_a 4.8934
_cell_length_b 4.8934
_cell_length_c 16.1892
_cell_formula_units_Z 6
_cell_volume 335.720
_database_code_amcsd 0004340
_exptl_crystal_density_diffrn 4.855
_exptl_crystal_pressure_history 'synthesized at 800 C, 1 GPa, 1 h'
_exptl_crystal_thermal_history 'synthesized at 800 C'
_cod_original_sg_symbol_H-M 'R -3 c'
_cod_original_formula_sum '(Cd.9 Mg.1) C O3'
_cod_database_code 9010219

loop_
_space_group_symop_operation_xyz
x,y,z
2/3+x,1/3+y,1/3+z
1/3+x,2/3+y,2/3+z
x,x-y,1/2+z
2/3+x,1/3+x-y,5/6+z
1/3+x,2/3+x-y,1/6+z
y,x,1/2-z
2/3+y,1/3+x,5/6-z
1/3+y,2/3+x,1/6-z
-x+y,y,1/2+z
2/3-x+y,1/3+y,5/6+z
1/3-x+y,2/3+y,1/6+z
-x,-x+y,1/2-z
2/3-x,1/3-x+y,5/6-z
1/3-x,2/3-x+y,1/6-z
-y,-x,1/2+z
2/3-y,1/3-x,5/6+z
1/3-y,2/3-x,1/6+z
x-y,-y,1/2-z
2/3+x-y,1/3-y,5/6-z
1/3+x-y,2/3-y,1/6-z
y,-x+y,-z
2/3+y,1/3-x+y,1/3-z
1/3+y,2/3-x+y,2/3-z
-x+y,-x,z
2/3-x+y,1/3-x,1/3+z
1/3-x+y,2/3-x,2/3+z
-x,-y,-z
2/3-x,1/3-y,1/3-z
1/3-x,2/3-y,2/3-z
-y,x-y,z
2/3-y,1/3+x-y,1/3+z
1/3-y,2/3+x-y,2/3+z
x-y,x,-z
2/3+x-y,1/3+x,1/3-z
1/3+x-y,2/3+x,2/3-z

loop_
_atom_site_label
_atom_site_fract_x
_atom_site_fract_y
_atom_site_fract_z
_atom_site_occupancy
_atom_site_U_iso_or_equiv
Cd 0.00000 0.00000 0.00000 0.90000 0.02900
Mg 0.00000 0.00000 0.00000 0.10000 0.02900
C 0.00000 0.00000 0.25000 1.00000 0.03600
O 0.26000 0.00000 0.25000 1.00000 0.02900

loop_
_cod_related_entry_id
_cod_related_entry_database
_cod_related_entry_code
1 AMCSD 0004340
